data_1502596
loop_
_publ_author_name
'Maeda, Ryoko'
'Ishibashi, Rie'
'Kamaishi, Ryo'
'Hirotaki, Kensuke'
'Furuno, Hiroshi'
'Hanamoto, Takeshi'

_publ_section_title
;
 AgSbF6-promoted cycloaddition reaction of
 2-trifluoromethyl-N-tosylaziridine with aldehydes.
;
_journal_issue 23
_journal_name_full 'Organic letters'
_journal_page_first 6240
_journal_page_last 6243
_journal_paper_doi 10.1021/ol202697y
_journal_volume 13
_journal_year 2011
_chemical_formula_sum 'C16 H22 F3 N O3 S'
_chemical_formula_weight 365.41
_chemical_melting_point ?
_chemical_name_systematic
;
 ?
;
_space_group_IT_number 14
_symmetry_cell_setting monoclinic
_symmetry_space_group_name_Hall '-P 2yn'
_symmetry_space_group_name_H-M 'P 1 21/n 1'
_atom_sites_solution_hydrogens geom
_atom_sites_solution_primary direct
_atom_sites_solution_secondary difmap
_audit_creation_method SHELXL-97
_cell_angle_alpha 90.00
_cell_angle_beta 92.813(14)
_cell_angle_gamma 90.00
_cell_formula_units_Z 4
_cell_length_a 11.166(4)
_cell_length_b 12.401(2)
_cell_length_c 12.834(3)
_cell_measurement_reflns_used 0
_cell_measurement_temperature 123(2)
_cell_measurement_theta_max 0
_cell_measurement_theta_min 0
_cell_volume 1775.0(8)
_computing_structure_refinement 'SHELXL-97 (Sheldrick, 2008)'
_diffrn_ambient_temperature 123(2)
_diffrn_measured_fraction_theta_full 0.993
_diffrn_measured_fraction_theta_max 0.993
_diffrn_measurement_device_type 'Rigaku FR-E SuperBright'
_diffrn_measurement_method \w/2\q
_diffrn_radiation_monochromator graphite
_diffrn_radiation_source 'fine-focus sealed tube'
_diffrn_radiation_type MoK\a
_diffrn_radiation_wavelength 0.71073
_diffrn_reflns_av_R_equivalents 0.0349
_diffrn_reflns_av_sigmaI/netI 0.0272
_diffrn_reflns_limit_h_max 14
_diffrn_reflns_limit_h_min -14
_diffrn_reflns_limit_k_max 16
_diffrn_reflns_limit_k_min -15
_diffrn_reflns_limit_l_max 14
_diffrn_reflns_limit_l_min -16
_diffrn_reflns_number 17446
_diffrn_reflns_theta_full 27.45
_diffrn_reflns_theta_max 27.45
_diffrn_reflns_theta_min 3.18
_diffrn_standards_decay_% 0.00
_diffrn_standards_interval_count 0
_diffrn_standards_interval_time 0
_diffrn_standards_number 0
_exptl_absorpt_coefficient_mu 0.226
_exptl_absorpt_correction_type none
_exptl_crystal_colour ' colorless '
_exptl_crystal_density_diffrn 1.367
_exptl_crystal_density_meas ?
_exptl_crystal_density_method 'not measured'
_exptl_crystal_description ' platelet '
_exptl_crystal_F_000 768
_exptl_crystal_size_max 0.30
_exptl_crystal_size_mid 0.25
_exptl_crystal_size_min 0.02
_refine_diff_density_max 0.366
_refine_diff_density_min -0.562
_refine_diff_density_rms 0.100
_refine_ls_extinction_method none
_refine_ls_goodness_of_fit_ref 1.064
_refine_ls_hydrogen_treatment none
_refine_ls_matrix_type full
_refine_ls_number_parameters 217
_refine_ls_number_reflns 4026
_refine_ls_number_restraints 0
_refine_ls_restrained_S_all 1.064
_refine_ls_R_factor_all 0.0400
_refine_ls_R_factor_gt 0.0384
_refine_ls_shift/su_max 0.000
_refine_ls_shift/su_mean 0.000
_refine_ls_structure_factor_coef Fsqd
_refine_ls_weighting_details 'calc w=1/[\s^2^(Fo^2^)+(0.0514P)^2^+1.0357P] where P=(Fo^2^+2Fc^2^)/3'
_refine_ls_weighting_scheme calc
_refine_ls_wR_factor_gt 0.1034
_refine_ls_wR_factor_ref 0.1046
_reflns_number_gt 3743
_reflns_number_total 4026
_reflns_threshold_expression >2\s(I)
_cod_data_source_file ol202697y_si_002.cif
_cod_data_source_block shelxs
_cod_depositor_comments
;
The following automatic conversions were performed:

'_chemical_melting_point' value 'not measured' was changed to '?' -
the value is undefined or not given.

'_symmetry_cell_setting' value
'Monoclinic ' changed to 'monoclinic' according to
/home/saulius/struct/CIF-dictionaries/cif_core.dic dictionary named
'cif_core.dic' version 2.4.1 from 2010-06-29.

Automatic conversion script
Id: cif_fix_values 1715 2011-07-08 13:25:40Z adriana 

The following automatic conversions were performed:

'_exptl_crystal_density_meas' value 'not measured' was changed to '?'
- the value is perceived as not measured.

Automatic conversion script
Id: cif_fix_values 3008 2015-01-20 13:52:24Z robertas 
;
_cod_original_cell_volume 1775.0
_cod_original_sg_symbol_H-M 'P 21/n '
_cod_database_code 1502596

loop_
_symmetry_equiv_pos_as_xyz
'x, y, z'
'-x+1/2, y+1/2, -z+1/2'
'-x, -y, -z'
'x-1/2, -y-1/2, z-1/2'

loop_
_atom_site_label
_atom_site_type_symbol
_atom_site_fract_x
_atom_site_fract_y
_atom_site_fract_z
_atom_site_U_iso_or_equiv
_atom_site_adp_type
_atom_site_occupancy
_atom_site_symmetry_multiplicity
_atom_site_calc_flag
_atom_site_refinement_flags
S1 S 0.23276(3) 0.23806(3) 0.24173(3) 0.01984(11) Uani 1 1 d .
O1 O 0.03339(9) 0.09395(8) 0.42734(8) 0.0243(2) Uani 1 1 d .
O2 O 0.23077(9) 0.34851(8) 0.27482(9) 0.0290(2) Uani 1 1 d .
F3 F -0.12974(8) 0.09054(8) 0.23778(8) 0.0367(2) Uani 1 1 d .
F1 F -0.03048(10) 0.13658(11) 0.10653(8) 0.0507(3) Uani 1 1 d .
O3 O 0.22870(9) 0.21170(10) 0.13291(8) 0.0293(2) Uani 1 1 d .
C10 C 0.36119(11) 0.17766(10) 0.30275(10) 0.0179(2) Uani 1 1 d .
F2 F -0.04753(10) -0.03161(10) 0.14602(10) 0.0495(3) Uani 1 1 d .
N1 N 0.11289(10) 0.18118(9) 0.28910(9) 0.0193(2) Uani 1 1 d .
C11 C 0.39785(12) 0.07608(11) 0.27055(10) 0.0207(3) Uani 1 1 d .
H16 H 0.3552 0.0398 0.2172 0.025 Uiso 1 1 calc R
C15 C 0.42484(13) 0.23231(11) 0.38287(11) 0.0242(3) Uani 1 1 d .
H19 H 0.3991 0.2995 0.4051 0.029 Uiso 1 1 calc R
C12 C 0.49921(13) 0.02972(12) 0.31933(11) 0.0245(3) Uani 1 1 d .
H17 H 0.5232 -0.0387 0.2992 0.029 Uiso 1 1 calc R
C2 C 0.08296(12) 0.07026(11) 0.25487(11) 0.0217(3) Uani 1 1 d .
H2 H 0.1493 0.0391 0.2177 0.026 Uiso 1 1 calc R
C13 C 0.56547(12) 0.08405(13) 0.39791(11) 0.0258(3) Uani 1 1 d .
C1 C 0.10033(12) 0.18715(11) 0.40522(10) 0.0200(3) Uani 1 1 d .
H1 H 0.1798 0.1826 0.4410 0.024 Uiso 1 1 calc R
C14 C 0.52716(13) 0.18505(13) 0.42906(11) 0.0279(3) Uani 1 1 d .
H18 H 0.5706 0.2217 0.4817 0.034 Uiso 1 1 calc R
C7 C 0.02369(14) 0.28186(13) 0.56107(12) 0.0305(3) Uani 1 1 d .
H11 H -0.0119 0.3488 0.5835 0.037 Uiso 1 1 calc R
H12 H -0.0314 0.2241 0.5762 0.037 Uiso 1 1 calc R
C4 C 0.03537(13) 0.28700(11) 0.44228(12) 0.0239(3) Uani 1 1 d .
H5 H 0.0853 0.3496 0.4276 0.029 Uiso 1 1 calc R
C5 C -0.08653(14) 0.30354(13) 0.38398(14) 0.0319(3) Uani 1 1 d .
H6 H -0.0756 0.3003 0.3095 0.038 Uiso 1 1 calc R
H7 H -0.1395 0.2450 0.4015 0.038 Uiso 1 1 calc R
C9 C -0.03191(14) 0.06804(13) 0.18599(12) 0.0291(3) Uani 1 1 d .
C3 C 0.06897(13) 0.01143(11) 0.35801(11) 0.0252(3) Uani 1 1 d .
H4 H 0.0083 -0.0444 0.3507 0.030 Uiso 1 1 calc R
H3 H 0.1441 -0.0210 0.3827 0.030 Uiso 1 1 calc R
C16 C 0.67754(14) 0.03430(16) 0.44830(14) 0.0391(4) Uani 1 1 d .
H20 H 0.6908 -0.0352 0.4179 0.059 Uiso 1 1 calc R
H21 H 0.6680 0.0263 0.5218 0.059 Uiso 1 1 calc R
H22 H 0.7450 0.0802 0.4372 0.059 Uiso 1 1 calc R
C6 C -0.14644(18) 0.41069(15) 0.40939(17) 0.0456(5) Uani 1 1 d .
H8 H -0.2221 0.4161 0.3708 0.068 Uiso 1 1 calc R
H10 H -0.0956 0.4693 0.3905 0.068 Uiso 1 1 calc R
H9 H -0.1592 0.4140 0.4827 0.068 Uiso 1 1 calc R
C8 C 0.13936(18) 0.26401(18) 0.62536(14) 0.0445(4) Uani 1 1 d .
H13 H 0.1228 0.2618 0.6980 0.067 Uiso 1 1 calc R
H14 H 0.1940 0.3220 0.6132 0.067 Uiso 1 1 calc R
H15 H 0.1747 0.1969 0.6056 0.067 Uiso 1 1 calc R

loop_
_atom_site_aniso_label
_atom_site_aniso_U_11
_atom_site_aniso_U_22
_atom_site_aniso_U_33
_atom_site_aniso_U_23
_atom_site_aniso_U_13
_atom_site_aniso_U_12
S1 0.01742(17) 0.02023(18) 0.02209(18) 0.00643(11) 0.00296(12) 0.00233(11)
O1 0.0304(5) 0.0170(5) 0.0260(5) 0.0043(4) 0.0074(4) -0.0007(4)
O2 0.0258(5) 0.0169(5) 0.0450(6) 0.0083(4) 0.0079(4) 0.0025(4)
F3 0.0197(4) 0.0464(6) 0.0435(6) 0.0019(4) -0.0021(4) 0.0003(4)
F1 0.0396(6) 0.0750(8) 0.0359(6) 0.0237(5) -0.0142(4) -0.0134(5)
O3 0.0233(5) 0.0448(6) 0.0200(5) 0.0082(4) 0.0018(4) 0.0035(4)
C10 0.0159(6) 0.0184(6) 0.0195(6) 0.0027(5) 0.0018(5) 0.0001(4)
F2 0.0373(6) 0.0487(7) 0.0610(7) -0.0237(5) -0.0126(5) -0.0046(5)
N1 0.0172(5) 0.0196(5) 0.0213(5) 0.0024(4) 0.0027(4) -0.0003(4)
C11 0.0209(6) 0.0201(6) 0.0212(6) -0.0004(5) 0.0023(5) -0.0005(5)
C15 0.0250(7) 0.0228(7) 0.0249(7) -0.0041(5) 0.0016(5) -0.0002(5)
C12 0.0240(7) 0.0216(6) 0.0283(7) 0.0031(5) 0.0053(5) 0.0048(5)
C2 0.0190(6) 0.0213(6) 0.0246(7) -0.0003(5) -0.0005(5) 0.0005(5)
C13 0.0191(6) 0.0342(8) 0.0241(7) 0.0098(6) 0.0023(5) 0.0021(5)
C1 0.0201(6) 0.0190(6) 0.0211(6) 0.0024(5) 0.0040(5) 0.0003(5)
C14 0.0242(7) 0.0360(8) 0.0232(7) -0.0026(6) -0.0026(5) -0.0033(6)
C7 0.0329(8) 0.0285(7) 0.0312(8) -0.0031(6) 0.0130(6) 0.0018(6)
C4 0.0236(7) 0.0179(6) 0.0309(7) 0.0011(5) 0.0095(5) 0.0007(5)
C5 0.0260(7) 0.0260(7) 0.0441(9) 0.0082(6) 0.0071(6) 0.0070(6)
C9 0.0243(7) 0.0339(8) 0.0286(7) 0.0009(6) -0.0030(6) -0.0033(6)
C3 0.0288(7) 0.0184(6) 0.0281(7) 0.0022(5) -0.0005(5) 0.0018(5)
C16 0.0237(7) 0.0534(11) 0.0401(9) 0.0168(8) -0.0021(6) 0.0082(7)
C6 0.0454(10) 0.0381(10) 0.0550(11) 0.0136(8) 0.0191(9) 0.0224(8)
C8 0.0443(10) 0.0603(12) 0.0291(8) -0.0131(8) 0.0030(7) 0.0032(9)

loop_
_atom_type_symbol
_atom_type_description
_atom_type_scat_dispersion_real
_atom_type_scat_dispersion_imag
_atom_type_scat_source
C C 0.0033 0.0016 'International Tables Vol C Tables 4.2.6.8 and 6.1.1.4'
H H 0.0000 0.0000 'International Tables Vol C Tables 4.2.6.8 and 6.1.1.4'
N N 0.0061 0.0033 'International Tables Vol C Tables 4.2.6.8 and 6.1.1.4'
O O 0.0106 0.0060 'International Tables Vol C Tables 4.2.6.8 and 6.1.1.4'
F F 0.0171 0.0103 'International Tables Vol C Tables 4.2.6.8 and 6.1.1.4'
S S 0.1246 0.1234 'International Tables Vol C Tables 4.2.6.8 and 6.1.1.4'

loop_
_geom_angle_atom_site_label_1
_geom_angle_atom_site_label_2
_geom_angle_atom_site_label_3
_geom_angle
O3 S1 O2 120.41(7)
O3 S1 N1 105.86(6)
O2 S1 N1 105.88(6)
O3 S1 C10 108.76(6)
O2 S1 C10 107.31(6)
N1 S1 C10 108.06(6)
C1 O1 C3 107.19(10)
C11 C10 C15 120.72(12)
C11 C10 S1 119.72(10)
C15 C10 S1 119.57(10)
C2 N1 C1 108.03(10)
C2 N1 S1 117.57(9)
C1 N1 S1 117.32(9)
C12 C11 C10 118.99(13)
C12 C11 H16 120.5
C10 C11 H16 120.5
C14 C15 C10 119.15(13)
C14 C15 H19 120.4
C10 C15 H19 120.4
C11 C12 C13 121.13(13)
C11 C12 H17 119.4
C13 C12 H17 119.4
N1 C2 C9 111.19(11)
N1 C2 C3 102.61(11)
C9 C2 C3 112.08(12)
N1 C2 H2 110.2
C9 C2 H2 110.2
C3 C2 H2 110.2
C14 C13 C12 118.94(13)
C14 C13 C16 120.34(15)
C12 C13 C16 120.72(15)
O1 C1 N1 103.56(10)
O1 C1 C4 109.73(11)
N1 C1 C4 114.71(11)
O1 C1 H1 109.5
N1 C1 H1 109.5
C4 C1 H1 109.5
C13 C14 C15 121.04(13)
C13 C14 H18 119.5
C15 C14 H18 119.5
C8 C7 C4 115.76(13)
C8 C7 H11 108.3
C4 C7 H11 108.3
C8 C7 H12 108.3
C4 C7 H12 108.3
H11 C7 H12 107.4
C1 C4 C5 112.40(12)
C1 C4 C7 109.92(12)
C5 C4 C7 111.87(12)
C1 C4 H5 107.5
C5 C4 H5 107.5
C7 C4 H5 107.5
C6 C5 C4 113.50(15)
C6 C5 H6 108.9
C4 C5 H6 108.9
C6 C5 H7 108.9
C4 C5 H7 108.9
H6 C5 H7 107.7
F1 C9 F3 106.82(13)
F1 C9 F2 107.53(14)
F3 C9 F2 106.71(13)
F1 C9 C2 113.13(12)
F3 C9 C2 113.19(12)
F2 C9 C2 109.13(13)
O1 C3 C2 103.99(11)
O1 C3 H4 111.0
C2 C3 H4 111.0
O1 C3 H3 111.0
C2 C3 H3 111.0
H4 C3 H3 109.0
C13 C16 H20 109.5
C13 C16 H21 109.5
H20 C16 H21 109.5
C13 C16 H22 109.5
H20 C16 H22 109.5
H21 C16 H22 109.5
C5 C6 H8 109.5
C5 C6 H10 109.5
H8 C6 H10 109.5
C5 C6 H9 109.5
H8 C6 H9 109.5
H10 C6 H9 109.5
C7 C8 H13 109.5
C7 C8 H14 109.5
H13 C8 H14 109.5
C7 C8 H15 109.5
H13 C8 H15 109.5
H14 C8 H15 109.5

loop_
_geom_bond_atom_site_label_1
_geom_bond_atom_site_label_2
_geom_bond_distance
S1 O3 1.4328(11)
S1 O2 1.4345(11)
S1 N1 1.6549(11)
S1 C10 1.7666(13)
O1 C1 1.4128(16)
O1 C3 1.4253(17)
F3 C9 1.3357(19)
F1 C9 1.3282(19)
C10 C11 1.3934(18)
C10 C15 1.3964(19)
F2 C9 1.3460(19)
N1 C2 1.4772(17)
N1 C1 1.5055(17)
C11 C12 1.3906(19)
C11 H16 0.9300
C15 C14 1.391(2)
C15 H19 0.9300
C12 C13 1.395(2)
C12 H17 0.9300
C2 C9 1.5219(19)
C2 C3 1.5262(19)
C2 H2 0.9800
C13 C14 1.389(2)
C13 C16 1.5117(19)
C1 C4 1.5229(18)
C1 H1 0.9800
C14 H18 0.9300
C7 C8 1.514(3)
C7 C4 1.538(2)
C7 H11 0.9700
C7 H12 0.9700
C4 C5 1.534(2)
C4 H5 0.9800
C5 C6 1.530(2)
C5 H6 0.9700
C5 H7 0.9700
C3 H4 0.9700
C3 H3 0.9700
C16 H20 0.9600
C16 H21 0.9600
C16 H22 0.9600
C6 H8 0.9600
C6 H10 0.9600
C6 H9 0.9600
C8 H13 0.9600
C8 H14 0.9600
C8 H15 0.9600
